data_7127351
loop_
_publ_author_name
'Horsley Downie, Thomas M.'
'Hall, Jonathan W.'
'Collier Finn, Thomas P.'
'Liptrot, David J.'
'Lowe, John P.'
'Mahon, Mary F.'
'McMullin, Claire L.'
'Whittlesey, Michael K.'

_publ_section_title
;
 The first ring-expanded NHC-copper(i) phosphides as catalysts in the
 highly selective hydrophosphination of isocyanates.
;
_journal_issue 87
_journal_name_full 'Chemical communications (Cambridge, England)'
_journal_page_first 13359
_journal_page_last 13362
_journal_paper_doi 10.1039/d0cc05694d
_journal_volume 56
_journal_year 2020
_chemical_formula_moiety 'C39 H46 Cu N2 P'
_chemical_formula_sum 'C39 H46 Cu N2 P'
_chemical_formula_weight 637.29
_space_group_crystal_system triclinic
_space_group_IT_number 2
_space_group_name_Hall '-P 1'
_space_group_name_H-M_alt 'P -1'
_atom_sites_solution_hydrogens geom
_atom_sites_solution_primary iterative
_audit_creation_date 2019-04-29
_audit_creation_method
;
Olex2 1.2
(compiled 2018.05.29 svn.r3508 for OlexSys, GUI svn.r5506)
;
_audit_update_record
;
2020-07-06 deposited with the CCDC.	2020-09-30 downloaded from the CCDC.
;
_cell_angle_alpha 73.491(5)
_cell_angle_beta 88.101(4)
_cell_angle_gamma 84.877(4)
_cell_formula_units_Z 2
_cell_length_a 10.0805(5)
_cell_length_b 10.9216(5)
_cell_length_c 16.5042(10)
_cell_measurement_reflns_used 6157
_cell_measurement_temperature 150.01(10)
_cell_measurement_theta_max 28.7160
_cell_measurement_theta_min 3.7410
_cell_volume 1735.11(16)
_computing_cell_refinement 'CrysAlisPro 1.171.39.46 (Rigaku OD, 2018)'
_computing_data_collection 'CrysAlisPro 1.171.39.46 (Rigaku OD, 2018)'
_computing_data_reduction 'CrysAlisPro 1.171.39.46 (Rigaku OD, 2018)'
_computing_molecular_graphics 'Olex2 (Dolomanov et al., 2009)'
_computing_publication_material 'Olex2 (Dolomanov et al., 2009)'
_computing_structure_refinement 'ShelXL (Sheldrick, 2015)'
_computing_structure_solution 'olex2.solve (Bourhis et al., 2015)'
_diffrn_ambient_environment N~2~
_diffrn_ambient_temperature 150.01(10)
_diffrn_detector 'CCD plate'
_diffrn_detector_area_resol_mean 8.0734
_diffrn_detector_type EosS2
_diffrn_measured_fraction_theta_full 0.997
_diffrn_measured_fraction_theta_max 0.831
_diffrn_measurement_device 'four-circle diffractometer'
_diffrn_measurement_device_type 'New Xcalibur, EosS2'
_diffrn_measurement_method '\w scans'
_diffrn_radiation_monochromator graphite
_diffrn_radiation_probe x-ray
_diffrn_radiation_type MoK\a
_diffrn_radiation_wavelength 0.71073
_diffrn_reflns_av_R_equivalents 0.0217
_diffrn_reflns_av_unetI/netI 0.0473
_diffrn_reflns_Laue_measured_fraction_full 0.997
_diffrn_reflns_Laue_measured_fraction_max 0.831
_diffrn_reflns_limit_h_max 10
_diffrn_reflns_limit_h_min -13
_diffrn_reflns_limit_k_max 12
_diffrn_reflns_limit_k_min -14
_diffrn_reflns_limit_l_max 22
_diffrn_reflns_limit_l_min -22
_diffrn_reflns_number 14815
_diffrn_reflns_point_group_measured_fraction_full 0.997
_diffrn_reflns_point_group_measured_fraction_max 0.831
_diffrn_reflns_theta_full 25.242
_diffrn_reflns_theta_max 29.589
_diffrn_reflns_theta_min 3.531
_diffrn_source 'fine-focus sealed X-ray tube'
_diffrn_source_type 'Enhance (Mo) X-ray Source'
_exptl_absorpt_coefficient_mu 0.704
_exptl_absorpt_correction_T_max 1.00000
_exptl_absorpt_correction_T_min 0.90146
_exptl_absorpt_correction_type multi-scan
_exptl_absorpt_process_details
;
CrysAlisPro 1.171.39.46 (Rigaku Oxford Diffraction, 2018)
Empirical absorption correction using spherical harmonics,
 implemented in SCALE3 ABSPACK scaling algorithm.
;
_exptl_crystal_colour colourless
_exptl_crystal_colour_primary colourless
_exptl_crystal_density_diffrn 1.220
_exptl_crystal_description block
_exptl_crystal_F_000 676
_exptl_crystal_size_max 0.475
_exptl_crystal_size_mid 0.244
_exptl_crystal_size_min 0.197
_refine_diff_density_max 0.339
_refine_diff_density_min -0.333
_refine_diff_density_rms 0.058
_refine_ls_extinction_method none
_refine_ls_goodness_of_fit_ref 1.034
_refine_ls_hydrogen_treatment constr
_refine_ls_matrix_type full
_refine_ls_number_parameters 396
_refine_ls_number_reflns 8096
_refine_ls_number_restraints 0
_refine_ls_restrained_S_all 1.034
_refine_ls_R_factor_all 0.0546
_refine_ls_R_factor_gt 0.0405
_refine_ls_shift/su_max 0.002
_refine_ls_shift/su_mean 0.000
_refine_ls_structure_factor_coef Fsqd
_refine_ls_weighting_details 'w=1/[\s^2^(Fo^2^)+(0.0294P)^2^+0.8974P] where P=(Fo^2^+2Fc^2^)/3'
_refine_ls_weighting_scheme calc
_refine_ls_wR_factor_gt 0.0826
_refine_ls_wR_factor_ref 0.0891
_reflns_Friedel_coverage 0.000
_reflns_number_gt 6630
_reflns_number_total 8096
_reflns_threshold_expression 'I > 2\s(I)'
_cod_data_source_file d0cc05694d2.cif
_cod_data_source_block e19mkw17
_cod_depositor_comments 'Adding full bibliography for 7127351--7127357.cif.'
_cod_database_code 7127351
_chemical_oxdiff_usercomment 'Colourless blocks'
_shelx_space_group_comment
;
The symmetry employed for this shelxl refinement is uniquely defined
by the following loop, which should always be used as a source of
symmetry information in preference to the above space-group names.
They are only intended as comments.
;
_olex2_refinement_description
;
1. Fixed Uiso
 At 1.2 times of:
  All C(H) groups
 At 1.5 times of:
  All C(H,H,H) groups
2.a Ternary CH refined with riding coordinates:
 C10(H10), C13(H13), C22(H22), C25(H25)
2.b Aromatic/amide H refined with riding coordinates:
 C2(H2), C3(H3), C6(H6), C7(H7), C8(H8), C18(H18), C19(H19), C20(H20),
 C29(H29), C30(H30), C31(H31), C32(H32), C33(H33), C35(H35), C36(H36), C37(H37),
  C38(H38), C39(H39)
2.c Idealised Me refined as rotating group:
 C11(H11A,H11B,H11C), C12(H12A,H12B,H12C), C14(H14A,H14B,H14C), C15(H15A,H15B,
 H15C), C23(H23A,H23B,H23C), C24(H24A,H24B,H24C), C26(H26A,H26B,H26C), C27(H27A,
 H27B,H27C)
;

loop_
_space_group_symop_operation_xyz
'x, y, z'
'-x, -y, -z'

loop_
_atom_site_label
_atom_site_type_symbol
_atom_site_fract_x
_atom_site_fract_y
_atom_site_fract_z
_atom_site_U_iso_or_equiv
_atom_site_adp_type
_atom_site_occupancy
_atom_site_site_symmetry_order
_atom_site_calc_flag
_atom_site_refinement_flags_posn
_atom_site_refinement_flags_adp
_atom_site_refinement_flags_occupancy
_atom_site_disorder_assembly
_atom_site_disorder_group
Cu1 Cu 0.55785(2) 0.48239(2) 0.71059(2) 0.01877(7) Uani 1 1 d . . . . .
P1 P 0.34640(5) 0.44664(5) 0.70637(3) 0.02122(12) Uani 1 1 d . . . . .
N1 N 0.78348(14) 0.63764(15) 0.70558(9) 0.0164(3) Uani 1 1 d . . . . .
N2 N 0.85051(14) 0.44252(15) 0.71730(9) 0.0161(3) Uani 1 1 d . . . . .
C1 C 0.73779(17) 0.52213(18) 0.71137(11) 0.0157(4) Uani 1 1 d . . . . .
C2 C 0.92114(17) 0.62959(19) 0.70712(12) 0.0195(4) Uani 1 1 d . . . . .
H2 H 0.9742 0.6963 0.7040 0.023 Uiso 1 1 calc R . . . .
C3 C 0.96324(17) 0.50752(19) 0.71401(12) 0.0197(4) Uani 1 1 d . . . . .
H3 H 1.0512 0.4729 0.7162 0.024 Uiso 1 1 calc R . . . .
C4 C 0.85386(17) 0.30712(18) 0.72769(12) 0.0180(4) Uani 1 1 d . . . . .
C5 C 0.84032(17) 0.26491(19) 0.65649(12) 0.0201(4) Uani 1 1 d . . . . .
C6 C 0.8494(2) 0.1329(2) 0.66906(14) 0.0290(5) Uani 1 1 d . . . . .
H6 H 0.8422 0.1008 0.6230 0.035 Uiso 1 1 calc R . . . .
C7 C 0.8686(2) 0.0491(2) 0.74838(15) 0.0346(5) Uani 1 1 d . . . . .
H7 H 0.8743 -0.0388 0.7553 0.041 Uiso 1 1 calc R . . . .
C8 C 0.8797(2) 0.0944(2) 0.81779(14) 0.0326(5) Uani 1 1 d . . . . .
H8 H 0.8915 0.0366 0.8711 0.039 Uiso 1 1 calc R . . . .
C9 C 0.87339(18) 0.22471(19) 0.80916(12) 0.0220(4) Uani 1 1 d . . . . .
C10 C 0.81357(19) 0.3558(2) 0.56936(12) 0.0240(4) Uani 1 1 d . . . . .
H10 H 0.8134 0.4435 0.5737 0.029 Uiso 1 1 calc R . . . .
C11 C 0.6765(2) 0.3401(3) 0.53926(14) 0.0391(6) Uani 1 1 d . . . . .
H11A H 0.6752 0.2559 0.5323 0.059 Uiso 1 1 calc GR . . . .
H11B H 0.6576 0.4031 0.4862 0.059 Uiso 1 1 calc GR . . . .
H11C H 0.6104 0.3514 0.5803 0.059 Uiso 1 1 calc GR . . . .
C12 C 0.9208(3) 0.3382(3) 0.50575(15) 0.0451(6) Uani 1 1 d . . . . .
H12A H 1.0058 0.3512 0.5250 0.068 Uiso 1 1 calc GR . . . .
H12B H 0.9016 0.3992 0.4520 0.068 Uiso 1 1 calc GR . . . .
H12C H 0.9227 0.2530 0.5001 0.068 Uiso 1 1 calc GR . . . .
C13 C 0.88032(19) 0.2755(2) 0.88520(12) 0.0249(4) Uani 1 1 d . . . . .
H13 H 0.9123 0.3612 0.8652 0.030 Uiso 1 1 calc R . . . .
C14 C 0.9766(2) 0.1945(3) 0.95264(14) 0.0387(6) Uani 1 1 d . . . . .
H14A H 0.9429 0.1127 0.9780 0.058 Uiso 1 1 calc GR . . . .
H14B H 0.9857 0.2375 0.9952 0.058 Uiso 1 1 calc GR . . . .
H14C H 1.0620 0.1824 0.9272 0.058 Uiso 1 1 calc GR . . . .
C15 C 0.7412(2) 0.2902(3) 0.92224(14) 0.0392(6) Uani 1 1 d . . . . .
H15A H 0.6846 0.3480 0.8801 0.059 Uiso 1 1 calc GR . . . .
H15B H 0.7461 0.3236 0.9698 0.059 Uiso 1 1 calc GR . . . .
H15C H 0.7054 0.2081 0.9401 0.059 Uiso 1 1 calc GR . . . .
C16 C 0.69864(17) 0.75397(18) 0.69700(12) 0.0176(4) Uani 1 1 d . . . . .
C17 C 0.63836(18) 0.77567(19) 0.76956(12) 0.0220(4) Uani 1 1 d . . . . .
C18 C 0.5578(2) 0.8898(2) 0.75869(14) 0.0281(5) Uani 1 1 d . . . . .
H18 H 0.5159 0.9081 0.8055 0.034 Uiso 1 1 calc R . . . .
C19 C 0.5394(2) 0.9757(2) 0.68029(14) 0.0303(5) Uani 1 1 d . . . . .
H19 H 0.4855 1.0513 0.6747 0.036 Uiso 1 1 calc R . . . .
C20 C 0.59994(19) 0.9510(2) 0.60976(13) 0.0267(5) Uani 1 1 d . . . . .
H20 H 0.5856 1.0098 0.5570 0.032 Uiso 1 1 calc R . . . .
C21 C 0.68185(17) 0.83982(19) 0.61638(12) 0.0201(4) Uani 1 1 d . . . . .
C22 C 0.6616(2) 0.6837(2) 0.85669(13) 0.0291(5) Uani 1 1 d . . . . .
H22 H 0.6983 0.6014 0.8493 0.035 Uiso 1 1 calc R . . . .
C23 C 0.7631(3) 0.7294(3) 0.90434(15) 0.0547(8) Uani 1 1 d . . . . .
H23A H 0.8451 0.7385 0.8727 0.082 Uiso 1 1 calc GR . . . .
H23B H 0.7784 0.6681 0.9585 0.082 Uiso 1 1 calc GR . . . .
H23C H 0.7303 0.8106 0.9120 0.082 Uiso 1 1 calc GR . . . .
C24 C 0.5340(3) 0.6601(3) 0.90831(17) 0.0580(8) Uani 1 1 d . . . . .
H24A H 0.4978 0.7384 0.9190 0.087 Uiso 1 1 calc GR . . . .
H24B H 0.5530 0.5964 0.9611 0.087 Uiso 1 1 calc GR . . . .
H24C H 0.4706 0.6306 0.8775 0.087 Uiso 1 1 calc GR . . . .
C25 C 0.74471(19) 0.8088(2) 0.53890(12) 0.0249(4) Uani 1 1 d . . . . .
H25 H 0.8246 0.7506 0.5574 0.030 Uiso 1 1 calc R . . . .
C26 C 0.7882(2) 0.9268(2) 0.47182(14) 0.0391(6) Uani 1 1 d . . . . .
H26A H 0.8360 0.9005 0.4275 0.059 Uiso 1 1 calc GR . . . .
H26B H 0.8448 0.9717 0.4971 0.059 Uiso 1 1 calc GR . . . .
H26C H 0.7111 0.9823 0.4488 0.059 Uiso 1 1 calc GR . . . .
C27 C 0.6504(2) 0.7386(2) 0.50077(14) 0.0336(5) Uani 1 1 d . . . . .
H27A H 0.6262 0.6632 0.5430 0.050 Uiso 1 1 calc GR . . . .
H27B H 0.6940 0.7144 0.4544 0.050 Uiso 1 1 calc GR . . . .
H27C H 0.5717 0.7940 0.4809 0.050 Uiso 1 1 calc GR . . . .
C28 C 0.32913(18) 0.28946(19) 0.78241(14) 0.0254(4) Uani 1 1 d . . . . .
C29 C 0.2506(2) 0.2055(2) 0.76025(16) 0.0387(6) Uani 1 1 d . . . . .
H29 H 0.2045 0.2324 0.7095 0.046 Uiso 1 1 calc R . . . .
C30 C 0.2403(3) 0.0832(3) 0.8123(2) 0.0597(9) Uani 1 1 d . . . . .
H30 H 0.1875 0.0287 0.7961 0.072 Uiso 1 1 calc R . . . .
C31 C 0.3064(3) 0.0410(3) 0.8872(2) 0.0645(10) Uani 1 1 d . . . . .
H31 H 0.3005 -0.0423 0.9213 0.077 Uiso 1 1 calc R . . . .
C32 C 0.3821(3) 0.1231(3) 0.9119(2) 0.0614(9) Uani 1 1 d . . . . .
H32 H 0.4256 0.0958 0.9636 0.074 Uiso 1 1 calc R . . . .
C33 C 0.3934(2) 0.2459(2) 0.85992(17) 0.0432(6) Uani 1 1 d . . . . .
H33 H 0.4449 0.3004 0.8771 0.052 Uiso 1 1 calc R . . . .
C34 C 0.27376(17) 0.55873(19) 0.76267(12) 0.0196(4) Uani 1 1 d . . . . .
C35 C 0.20815(18) 0.5263(2) 0.84076(12) 0.0235(4) Uani 1 1 d . . . . .
H35 H 0.2046 0.4404 0.8703 0.028 Uiso 1 1 calc R . . . .
C36 C 0.1485(2) 0.6193(2) 0.87495(13) 0.0280(5) Uani 1 1 d . . . . .
H36 H 0.1054 0.5951 0.9271 0.034 Uiso 1 1 calc R . . . .
C37 C 0.1519(2) 0.7477(2) 0.83280(14) 0.0309(5) Uani 1 1 d . . . . .
H37 H 0.1115 0.8100 0.8560 0.037 Uiso 1 1 calc R . . . .
C38 C 0.2167(2) 0.7821(2) 0.75529(14) 0.0308(5) Uani 1 1 d . . . . .
H38 H 0.2197 0.8682 0.7261 0.037 Uiso 1 1 calc R . . . .
C39 C 0.27663(19) 0.6893(2) 0.72124(13) 0.0266(5) Uani 1 1 d . . . . .
H39 H 0.3202 0.7143 0.6693 0.032 Uiso 1 1 calc R . . . .

loop_
_atom_site_aniso_label
_atom_site_aniso_U_11
_atom_site_aniso_U_22
_atom_site_aniso_U_33
_atom_site_aniso_U_23
_atom_site_aniso_U_13
_atom_site_aniso_U_12
Cu1 0.01290(11) 0.01973(14) 0.02373(13) -0.00602(10) 0.00067(9) -0.00233(8)
P1 0.0150(2) 0.0223(3) 0.0274(3) -0.0081(2) -0.0013(2) -0.00289(19)
N1 0.0141(7) 0.0170(9) 0.0176(8) -0.0042(6) -0.0015(6) -0.0003(6)
N2 0.0153(7) 0.0150(8) 0.0172(8) -0.0035(6) -0.0010(6) -0.0008(6)
C1 0.0167(8) 0.0154(10) 0.0148(9) -0.0042(7) -0.0001(7) 0.0005(7)
C2 0.0135(8) 0.0219(11) 0.0233(10) -0.0060(8) -0.0014(7) -0.0036(7)
C3 0.0125(8) 0.0246(11) 0.0224(10) -0.0069(8) -0.0018(7) -0.0026(7)
C4 0.0137(8) 0.0179(10) 0.0222(10) -0.0053(8) -0.0014(7) -0.0012(7)
C5 0.0169(9) 0.0221(11) 0.0220(10) -0.0074(8) -0.0001(7) -0.0014(7)
C6 0.0343(11) 0.0249(12) 0.0316(12) -0.0137(10) -0.0051(9) -0.0029(9)
C7 0.0448(13) 0.0155(11) 0.0434(14) -0.0068(10) -0.0101(11) -0.0033(9)
C8 0.0425(12) 0.0225(12) 0.0280(11) 0.0014(9) -0.0096(10) -0.0018(9)
C9 0.0218(9) 0.0214(11) 0.0215(10) -0.0033(8) -0.0040(8) -0.0018(8)
C10 0.0305(10) 0.0228(11) 0.0189(10) -0.0065(8) 0.0009(8) -0.0008(8)
C11 0.0407(13) 0.0475(16) 0.0282(12) -0.0085(11) -0.0098(10) -0.0032(11)
C12 0.0507(15) 0.0466(17) 0.0352(14) -0.0098(12) 0.0186(12) -0.0017(12)
C13 0.0277(10) 0.0265(12) 0.0189(10) -0.0039(9) -0.0040(8) -0.0001(8)
C14 0.0387(13) 0.0506(17) 0.0264(12) -0.0138(11) -0.0128(10) 0.0115(11)
C15 0.0330(12) 0.0549(17) 0.0283(12) -0.0120(11) -0.0030(10) 0.0051(11)
C16 0.0135(8) 0.0164(10) 0.0236(10) -0.0069(8) -0.0015(7) -0.0008(7)
C17 0.0213(9) 0.0224(11) 0.0232(10) -0.0074(8) 0.0008(8) -0.0028(8)
C18 0.0270(10) 0.0286(13) 0.0312(11) -0.0143(10) 0.0042(9) 0.0020(9)
C19 0.0266(10) 0.0250(12) 0.0403(13) -0.0135(10) -0.0032(9) 0.0081(8)
C20 0.0273(10) 0.0209(11) 0.0293(11) -0.0045(9) -0.0040(9) 0.0049(8)
C21 0.0166(8) 0.0221(11) 0.0223(10) -0.0071(8) -0.0019(7) -0.0015(7)
C22 0.0377(12) 0.0267(12) 0.0228(11) -0.0081(9) 0.0047(9) 0.0001(9)
C23 0.0465(15) 0.079(2) 0.0289(13) 0.0061(13) -0.0093(11) -0.0213(14)
C24 0.0430(15) 0.081(2) 0.0386(15) 0.0063(15) 0.0053(12) -0.0256(14)
C25 0.0254(10) 0.0260(12) 0.0200(10) -0.0030(9) -0.0017(8) 0.0046(8)
C26 0.0444(13) 0.0396(15) 0.0288(12) -0.0031(11) 0.0094(10) -0.0055(11)
C27 0.0450(13) 0.0330(14) 0.0243(11) -0.0113(10) -0.0035(10) 0.0013(10)
C28 0.0191(9) 0.0190(11) 0.0380(12) -0.0091(9) 0.0066(8) -0.0011(8)
C29 0.0430(13) 0.0321(14) 0.0496(15) -0.0247(12) 0.0215(11) -0.0135(10)
C30 0.079(2) 0.0289(16) 0.082(2) -0.0322(16) 0.0498(19) -0.0265(14)
C31 0.075(2) 0.0158(14) 0.090(3) -0.0024(15) 0.0500(19) 0.0020(13)
C32 0.0525(16) 0.0412(18) 0.068(2) 0.0138(15) 0.0085(15) 0.0167(14)
C33 0.0330(12) 0.0309(14) 0.0568(16) 0.0019(12) -0.0072(11) 0.0000(10)
C34 0.0125(8) 0.0216(11) 0.0254(10) -0.0071(8) -0.0046(7) -0.0022(7)
C35 0.0238(9) 0.0215(11) 0.0245(10) -0.0041(9) -0.0042(8) -0.0037(8)
C36 0.0284(10) 0.0345(13) 0.0234(10) -0.0112(9) 0.0009(8) -0.0057(9)
C37 0.0324(11) 0.0292(13) 0.0369(12) -0.0188(10) 0.0022(10) -0.0029(9)
C38 0.0362(11) 0.0179(11) 0.0384(13) -0.0077(10) 0.0010(10) -0.0037(9)
C39 0.0251(10) 0.0252(12) 0.0293(11) -0.0061(9) 0.0043(9) -0.0068(8)

loop_
_atom_type_symbol
_atom_type_description
_atom_type_scat_dispersion_real
_atom_type_scat_dispersion_imag
_atom_type_scat_source
C C 0.0033 0.0016 'International Tables Vol C Tables 4.2.6.8 and 6.1.1.4'
H H 0.0000 0.0000 'International Tables Vol C Tables 4.2.6.8 and 6.1.1.4'
Cu Cu 0.3201 1.2651 'International Tables Vol C Tables 4.2.6.8 and 6.1.1.4'
N N 0.0061 0.0033 'International Tables Vol C Tables 4.2.6.8 and 6.1.1.4'
P P 0.1023 0.0942 'International Tables Vol C Tables 4.2.6.8 and 6.1.1.4'

loop_
_geom_angle_atom_site_label_1
_geom_angle_atom_site_label_2
_geom_angle_atom_site_label_3
_geom_angle
_geom_angle_site_symmetry_1
_geom_angle_site_symmetry_3
_geom_angle_publ_flag
C1 Cu1 P1 177.09(6) . . ?
C28 P1 Cu1 105.65(6) . . ?
C34 P1 Cu1 98.83(6) . . ?
C34 P1 C28 103.23(9) . . ?
C1 N1 C2 111.42(15) . . ?
C1 N1 C16 123.95(14) . . ?
C2 N1 C16 124.62(15) . . ?
C1 N2 C3 111.47(16) . . ?
C1 N2 C4 124.77(15) . . ?
C3 N2 C4 123.74(15) . . ?
N1 C1 Cu1 127.98(13) . . ?
N2 C1 Cu1 128.39(14) . . ?
N2 C1 N1 103.63(14) . . ?
C3 C2 N1 106.77(16) . . ?
C2 C3 N2 106.70(16) . . ?
C5 C4 N2 118.70(16) . . ?
C5 C4 C9 123.61(18) . . ?
C9 C4 N2 117.68(17) . . ?
C4 C5 C10 122.75(18) . . ?
C6 C5 C4 116.72(18) . . ?
C6 C5 C10 120.51(18) . . ?
C7 C6 C5 121.2(2) . . ?
C6 C7 C8 120.5(2) . . ?
C7 C8 C9 121.0(2) . . ?
C4 C9 C13 121.54(18) . . ?
C8 C9 C4 116.97(19) . . ?
C8 C9 C13 121.42(18) . . ?
C5 C10 C11 110.24(17) . . ?
C5 C10 C12 112.15(18) . . ?
C12 C10 C11 110.82(18) . . ?
C9 C13 C14 113.48(18) . . ?
C9 C13 C15 109.89(17) . . ?
C14 C13 C15 111.01(17) . . ?
C17 C16 N1 118.38(16) . . ?
C17 C16 C21 123.36(18) . . ?
C21 C16 N1 118.25(16) . . ?
C16 C17 C18 116.63(18) . . ?
C16 C17 C22 122.56(18) . . ?
C18 C17 C22 120.78(18) . . ?
C19 C18 C17 121.23(19) . . ?
C18 C19 C20 120.7(2) . . ?
C19 C20 C21 120.90(19) . . ?
C16 C21 C25 121.24(17) . . ?
C20 C21 C16 117.18(18) . . ?
C20 C21 C25 121.49(18) . . ?
C17 C22 C24 112.76(19) . . ?
C23 C22 C17 111.06(18) . . ?
C23 C22 C24 110.3(2) . . ?
C21 C25 C26 113.18(18) . . ?
C21 C25 C27 110.55(16) . . ?
C27 C25 C26 110.34(18) . . ?
C29 C28 P1 118.24(18) . . ?
C33 C28 P1 124.43(17) . . ?
C33 C28 C29 117.3(2) . . ?
C30 C29 C28 121.1(3) . . ?
C31 C30 C29 120.9(3) . . ?
C30 C31 C32 119.4(3) . . ?
C31 C32 C33 120.1(3) . . ?
C32 C33 C28 121.3(3) . . ?
C35 C34 P1 126.06(16) . . ?
C35 C34 C39 116.90(19) . . ?
C39 C34 P1 116.90(15) . . ?
C36 C35 C34 121.29(19) . . ?
C37 C36 C35 120.9(2) . . ?
C36 C37 C38 118.8(2) . . ?
C39 C38 C37 120.4(2) . . ?
C38 C39 C34 121.76(19) . . ?

loop_
_geom_bond_atom_site_label_1
_geom_bond_atom_site_label_2
_geom_bond_distance
_geom_bond_site_symmetry_2
_geom_bond_publ_flag
Cu1 P1 2.2079(5) . ?
Cu1 C1 1.9037(17) . ?
P1 C28 1.835(2) . ?
P1 C34 1.827(2) . ?
N1 C1 1.358(2) . ?
N1 C2 1.383(2) . ?
N1 C16 1.441(2) . ?
N2 C1 1.356(2) . ?
N2 C3 1.384(2) . ?
N2 C4 1.437(2) . ?
C2 C3 1.337(3) . ?
C4 C5 1.393(3) . ?
C4 C9 1.398(3) . ?
C5 C6 1.392(3) . ?
C5 C10 1.514(3) . ?
C6 C7 1.376(3) . ?
C7 C8 1.382(3) . ?
C8 C9 1.385(3) . ?
C9 C13 1.515(3) . ?
C10 C11 1.524(3) . ?
C10 C12 1.520(3) . ?
C13 C14 1.524(3) . ?
C13 C15 1.524(3) . ?
C16 C17 1.395(3) . ?
C16 C21 1.398(3) . ?
C17 C18 1.395(3) . ?
C17 C22 1.514(3) . ?
C18 C19 1.372(3) . ?
C19 C20 1.379(3) . ?
C20 C21 1.386(3) . ?
C21 C25 1.518(3) . ?
C22 C23 1.511(3) . ?
C22 C24 1.519(3) . ?
C25 C26 1.528(3) . ?
C25 C27 1.527(3) . ?
C28 C29 1.393(3) . ?
C28 C33 1.392(3) . ?
C29 C30 1.378(4) . ?
C30 C31 1.365(5) . ?
C31 C32 1.379(5) . ?
C32 C33 1.384(4) . ?
C34 C35 1.396(3) . ?
C34 C39 1.398(3) . ?
C35 C36 1.381(3) . ?
C36 C37 1.380(3) . ?
C37 C38 1.385(3) . ?
C38 C39 1.378(3) . ?
